data_4115814
loop_
_publ_author_name
'H\'ector Carrasco'
'Concepci\'on Foces-Foces'
'Cirilo P\'erez'
'Mat\'ias L. Rodr\'iguez'
'Julio D. Mart\'in'

_publ_contact_author
;                                                                               
      C.Foce-Foces
      Instituto de Quimica-Fisica Rocasolano-CSIC                               
      Departamento de Cristalografia                                            
      Serrano 119                                                               
      E-28006 Madrid                                                            
      Spain                                                                     
;
_publ_contact_author_email cfoces@iqfr.csic.es
_publ_contact_author_fax '+34 1 5642431'
_publ_contact_author_phone '+34 1 5619400'
_publ_section_title
;
 Tubular Hydrogen-Bonded Networks Sustained by Water Molecules
;
_journal_name_full 'Journal of the American Chemical Society'
_journal_page_first 11970
_journal_page_last 11981
_journal_paper_doi 10.1021/ja011028t
_journal_volume 123
_journal_year 2001
_chemical_formula_moiety 'C16 H26 O4'
_chemical_formula_sum 'C16 H26 O4'
_chemical_formula_weight 282.37
_space_group_IT_number 61
_symmetry_cell_setting orthorhombic
_symmetry_space_group_name_Hall '-P 2ac 2ab'
_symmetry_space_group_name_H-M 'P b c a'
_atom_sites_solution_hydrogens geom
_atom_sites_solution_primary direct
_atom_sites_solution_secondary difmap
_cell_angle_alpha 90.00
_cell_angle_beta 90.00
_cell_angle_gamma 90.00
_cell_formula_units_Z 8
_cell_length_a 14.0518(3)
_cell_length_b 14.1426(2)
_cell_length_c 14.9534(2)
_cell_measurement_temperature 298(2)
_cell_volume 2971.67(9)
_computing_cell_refinement 'Bruker SAINT'
_computing_data_collection 'Bruker SMART'
_computing_data_reduction 'Bruker SAINT'
_computing_molecular_graphics 'Bruker SHELXTL'
_computing_publication_material 'Bruker SHELXTL'
_computing_structure_refinement 'SHELXL-97 (Sheldrick, 1997)'
_computing_structure_solution 'SHELXS-97 (Sheldrick, 1990)'
_diffrn_ambient_temperature 298(2)
_diffrn_measured_fraction_theta_full 0.998
_diffrn_measured_fraction_theta_max 0.998
_diffrn_measurement_device_type 'CCD area detector'
_diffrn_measurement_method 'phi and omega scans'
_diffrn_radiation_monochromator graphite
_diffrn_radiation_source 'fine-focus sealed tube'
_diffrn_radiation_type MoK\a
_diffrn_radiation_wavelength 0.71073
_diffrn_reflns_av_R_equivalents 0.0579
_diffrn_reflns_av_sigmaI/netI 0.0440
_diffrn_reflns_limit_h_max 18
_diffrn_reflns_limit_h_min -16
_diffrn_reflns_limit_k_max 18
_diffrn_reflns_limit_k_min -18
_diffrn_reflns_limit_l_max 19
_diffrn_reflns_limit_l_min -12
_diffrn_reflns_number 18844
_diffrn_reflns_theta_full 28.00
_diffrn_reflns_theta_max 28.00
_diffrn_reflns_theta_min 2.46
_diffrn_standards_decay_% -0.10
_exptl_absorpt_coefficient_mu 0.089
_exptl_absorpt_correction_T_max 0.9824
_exptl_absorpt_correction_T_min 0.9696
_exptl_absorpt_correction_type empirical
_exptl_absorpt_process_details Sadabs
_exptl_crystal_colour Colourless
_exptl_crystal_density_diffrn 1.262
_exptl_crystal_description Block
_exptl_crystal_F_000 1232
_exptl_crystal_size_max 0.35
_exptl_crystal_size_mid 0.25
_exptl_crystal_size_min 0.20
_refine_diff_density_max 0.250
_refine_diff_density_min -0.191
_refine_diff_density_rms 0.045
_refine_ls_extinction_method none
_refine_ls_goodness_of_fit_ref 1.094
_refine_ls_hydrogen_treatment mixed
_refine_ls_matrix_type full
_refine_ls_number_parameters 183
_refine_ls_number_reflns 3580
_refine_ls_number_restraints 0
_refine_ls_restrained_S_all 1.094
_refine_ls_R_factor_all 0.0945
_refine_ls_R_factor_gt 0.0577
_refine_ls_shift/su_max 0.000
_refine_ls_shift/su_mean 0.000
_refine_ls_structure_factor_coef Fsqd
_refine_ls_weighting_details 'calc w=1/[\s^2^(Fo^2^)+(0.0419P)^2^+1.4761P] where P=(Fo^2^+2Fc^2^)/3'
_refine_ls_weighting_scheme calc
_refine_ls_wR_factor_gt 0.1120
_refine_ls_wR_factor_ref 0.1278
_reflns_number_gt 2491
_reflns_number_total 3580
_reflns_threshold_expression >2sigma(I)
_cod_data_source_file ja011028t_09.cif
_cod_data_source_block 1i
_cod_database_code 4115814

loop_
_symmetry_equiv_pos_as_xyz
'x, y, z'
'-x+1/2, -y, z+1/2'
'-x, y+1/2, -z+1/2'
'x+1/2, -y+1/2, -z'
'-x, -y, -z'
'x-1/2, y, -z-1/2'
'x, -y-1/2, z-1/2'
'-x-1/2, y-1/2, z'

loop_
_atom_site_label
_atom_site_type_symbol
_atom_site_fract_x
_atom_site_fract_y
_atom_site_fract_z
_atom_site_U_iso_or_equiv
_atom_site_adp_type
_atom_site_occupancy
_atom_site_symmetry_multiplicity
_atom_site_calc_flag
_atom_site_refinement_flags
O3 O 0.33001(12) 0.19920(11) 0.22405(11) .0519(5) Uani 1 1 d .
O4 O 0.32637(11) 0.04256(11) 0.22440(9) .0443(4) Uani 1 1 d .
H4A H 0.35610 0.04960 0.17770 .066 Uiso 1 1 calc R
O1 O 0.11128(8) 0.09790(8) 0.42855(8) .0247(3) Uani 1 1 d .
O2 O 0.07697(9) -0.03734(11) 0.57225(8) .0359(3) Uani 1 1 d .
H2A H 0.02340 -0.05800 0.56260 .054 Uiso 1 1 calc R
C5 C 0.25384(12) 0.11996(13) 0.34795(12) .0252(4) Uani 1 1 d .
C6 C 0.25176(14) 0.02020(13) 0.38758(12) .0281(4) Uani 1 1 d .
H6B H 0.31430 0.00030 0.40770 .034 Uiso 1 1 calc R
H6C H 0.22700 -0.02560 0.34530 .034 Uiso 1 1 calc R
C1 C 0.18420(13) 0.03521(13) 0.46536(12) .02554() Uani 1 1 d .
C2 C 0.23698(14) 0.08566(14) 0.54083(12) .03254() Uani 1 1 d .
H2B H 0.29060 0.04740 0.55990 .039 Uiso 1 1 calc R
H2C H 0.19470 0.09350 0.59150 .039 Uiso 1 1 calc R
C3 C 0.27258(15) 0.18220(15) 0.51029(13) .0357(5) Uani 1 1 d .
H3A H 0.22060 0.22720 0.51380 .043 Uiso 1 1 calc R
H3B H 0.32210 0.20330 0.55080 .043 Uiso 1 1 calc R
C4 C 0.31218(13) 0.18185(14) 0.41430(13) .0326(5) Uani 1 1 d .
H4C H 0.31350 0.24630 0.39220 .039 Uiso 1 1 calc R
H4B H 0.37720 0.15890 0.41570 .039 Uiso 1 1 calc R
C7 C 0.30547(13) 0.12609(14) 0.25840(13) .0306(4) Uani 1 1 d .
C9 C 0.14460(12) 0.14633(12) 0.34674(11) .0229(4) Uani 1 1 d .
C10 C 0.08171(14) 0.10770(14) 0.26855(12) .0297(4) Uani 1 1 d .
H10A H 0.01610 0.11900 0.28800 .036 Uiso 1 1 calc R
C11 C 0.09169(15) 0.16440(16) 0.18139(13) .0401(5) Uani 1 1 d .
H11A H 0.04930 0.13830 0.13660 .048 Uiso 1 1 calc R
H11B H 0.15630 0.15870 0.15930 .048 Uiso 1 1 calc R
C12 C 0.06829(16) 0.26788(17) 0.19563(16) .0460(6) Uani 1 1 d .
H12A H 0.07850 0.30260 0.14050 .055 Uiso 1 1 calc R
H12B H 0.00190 0.27450 0.21240 .055 Uiso 1 1 calc R
C13 C 0.13109(15) 0.30804(15) 0.26875(15) .0392(5) Uani 1 1 d .
H13A H 0.19680 0.30630 0.24900 .047 Uiso 1 1 calc R
H13B H 0.11410 0.37370 0.27860 .047 Uiso 1 1 calc R
C14 C 0.12268(13) 0.25421(13) 0.35768(14) .0301(4) Uani 1 1 d .
H14A H 0.17170 0.27990 0.39740 .036 Uiso 1 1 calc R
C8 C 0.13622(14) -0.05501(14) 0.49648(13) .0325(4) Uani 1 1 d .
H8A H 0.18430 -0.10140 0.51210 .039 Uiso 1 1 calc R
H8B H 0.09800 -0.08080 0.44820 .039 Uiso 1 1 calc R
C15 C 0.08561(16) 0.00181(15) 0.24802(15) .0412(5) Uani 1 1 d .
H15A H 0.07360 -0.03340 0.30180 .062 Uiso 1 1 calc R
H15B H 0.03820 -0.01350 0.20420 .062 Uiso 1 1 calc R
H15C H 0.14740 -0.01410 0.22530 .062 Uiso 1 1 calc R
C16 C 0.02633(15) 0.27292(15) 0.40309(16) .0416(5) Uani 1 1 d .
H16A H 0.01660 0.33990 0.40870 .062 Uiso 1 1 calc R
H16B H -0.02380 0.24620 0.36750 .062 Uiso 1 1 calc R
H16C H 0.02600 0.24440 0.46140 .062 Uiso 1 1 calc R

loop_
_atom_site_aniso_label
_atom_site_aniso_U_11
_atom_site_aniso_U_22
_atom_site_aniso_U_33
_atom_site_aniso_U_23
_atom_site_aniso_U_13
_atom_site_aniso_U_12
O3 0.0551(10) 0.0487(10) 0.0520(10) 0.0135(8) 0.0272(8) 0.0005(8)
O4 0.0563(10) 0.0456(9) 0.0310(8) -0.0068(7) 0.0203(7) -0.0043(7)
O1 0.0229(6) 0.0292(7) 0.0218(6) 0.0042(5) 0.0028(5) 0.0004(5)
O2 0.0289(7) 0.0555(9) 0.0234(7) 0.0071(6) -0.0006(6) -0.0094(6)
C5 0.0233(9) 0.0301(9) 0.0222(9) -0.0001(7) 0.0035(7) -0.0017(7)
C6 0.0272(9) 0.0317(10) 0.0255(9) 0.0014(8) 0.0033(8) 0.0039(8)
C1 0.0256(9) 0.0288(10) 0.0221(9) 0.0020(7) 0.0008(7) 0.0041(7)
C2 0.0313(10) 0.0432(12) 0.0231(9) 0.0004(9) -0.0013(8) 0.0000(9)
C3 0.0330(11) 0.0458(12) 0.0284(10) -0.0058(9) -0.0045(9) -0.0084(9)
C4 0.0229(9) 0.0394(11) 0.0356(11) 0.0007(9) -0.0011(8) -0.0066(8)
C7 0.0225(9) 0.0422(11) 0.0272(10) 0.0020(9) 0.0029(8) -0.0013(8)
C9 0.0232(8) 0.0257(9) 0.0200(9) 0.0020(7) 0.0023(7) -0.0043(7)
C10 0.0264(9) 0.0380(11) 0.0247(10) 0.0014(8) -0.0011(8) -0.0068(8)
C11 0.0379(11) 0.0574(14) 0.0251(10) 0.0082(10) -0.0040(9) -0.0116(10)
C12 0.0397(12) 0.0542(14) 0.0440(13) 0.0257(11) -0.0017(10) -0.0038(10)
C13 0.0362(11) 0.0316(11) 0.0497(14) 0.0132(10) 0.0002(10) -0.0031(9)
C14 0.0281(9) 0.0264(10) 0.0359(11) 0.0004(8) -0.0020(8) -0.0011(8)
C8 0.0360(11) 0.0325(10) 0.0289(10) 0.0050(8) 0.0023(8) 0.0014(8)
C15 0.0476(13) 0.0443(12) 0.0318(11) -0.0082(10) -0.0041(10) -0.0130(10)
C16 0.0415(12) 0.0351(11) 0.0483(13) -0.0016(10) 0.0064(10) 0.0092(9)

loop_
_atom_type_symbol
_atom_type_description
_atom_type_scat_dispersion_real
_atom_type_scat_dispersion_imag
_atom_type_scat_source
C C 0.0033 0.0016 'International Tables Vol C Tables 4.2.6.8 and 6.1.1.4'
H H 0.0000 0.0000 'International Tables Vol C Tables 4.2.6.8 and 6.1.1.4'
O O 0.0106 0.0060 'International Tables Vol C Tables 4.2.6.8 and 6.1.1.4'

loop_
_geom_angle_atom_site_label_1
_geom_angle_atom_site_label_2
_geom_angle_atom_site_label_3
_geom_angle
C1 O1 C9 111.74(12)
C7 C5 C6 113.66(15)
C7 C5 C4 106.09(14)
C7 C5 C9 116.02(14)
C6 C5 C4 106.36(15)
C6 C5 C9 101.74(14)
C4 C5 C9 112.73(14)
C1 C6 C5 100.36(14)
O1 C1 C6 103.58(14)
O1 C1 C8 108.31(14)
O1 C1 C2 109.58(14)
C6 C1 C8 113.33(15)
C6 C1 C2 109.16(15)
C8 C1 C2 112.47(15)
C3 C2 C1 110.88(15)
C2 C3 C4 113.27(16)
C3 C4 C5 113.94(16)
O3 C7 O4 122.71(18)
O3 C7 C5 123.99(18)
O4 C7 C5 113.16(16)
O1 C9 C10 106.13(13)
O1 C9 C14 107.63(13)
O1 C9 C5 100.89(13)
C10 C9 C14 107.91(14)
C10 C9 C5 118.37(14)
C14 C9 C5 114.85(14)
C15 C10 C11 109.72(16)
C15 C10 C9 118.15(16)
C11 C10 C9 113.59(16)
C12 C11 C10 111.41(17)
C11 C12 C13 109.70(18)
C12 C13 C14 113.19(17)
C13 C14 C16 111.38(16)
C13 C14 C9 112.17(16)
C16 C14 C9 112.78(15)
O2 C8 C1 110.82(16)

loop_
_geom_bond_atom_site_label_1
_geom_bond_atom_site_label_2
_geom_bond_distance
O3 C7 1.205(3)
O4 C7 1.319(2)
O1 C1 1.463(2)
O1 C9 1.478(2)
O2 C8 1.428(2)
C5 C7 1.525(3)
C5 C6 1.531(3)
C5 C4 1.556(3)
C5 C9 1.580(2)
C6 C1 1.516(3)
C1 C8 1.516(3)
C1 C2 1.527(3)
C2 C3 1.524(3)
C3 C4 1.539(3)
C9 C10 1.564(3)
C9 C14 1.565(3)
C10 C15 1.530(3)
C10 C11 1.537(3)
C11 C12 1.515(3)
C12 C13 1.516(3)
C13 C14 1.537(3)
C14 C16 1.538(3)

loop_
_geom_hbond_atom_site_label_D
_geom_hbond_atom_site_label_H
_geom_hbond_atom_site_label_A
_geom_hbond_distance_DH
_geom_hbond_distance_HA
_geom_hbond_distance_DA
_geom_hbond_angle_DHA
_geom_hbond_site_symmetry_A
O2 H4A O1 0.82 1.98 2.781(2) 165 5_556
O4 H4A O2 0.82 1.84 2.651(2) 168 2_554

loop_
_geom_torsion_atom_site_label_1
_geom_torsion_atom_site_label_2
_geom_torsion_atom_site_label_3
_geom_torsion_atom_site_label_4
_geom_torsion
C9 O1 C1 C6 -18.68(17)
C9 O1 C1 C2 97.69(16)
C9 O1 C1 C8 -139.29(14)
C1 O1 C9 C5 -10.03(16)
C1 O1 C9 C10 113.97(15)
C1 O1 C9 C14 -130.71(14)
C4 C5 C6 C1 72.20(17)
C7 C5 C6 C1 -171.45(15)
C9 C5 C6 C1 -45.98(16)
C6 C5 C4 C3 -56.9(2)
C7 C5 C4 C3 -178.21(16)
C9 C5 C4 C3 53.8(2)
C6 C5 C7 O3 -166.10(19)
C6 C5 C7 O4 9.8(2)
C4 C5 C7 O3 -49.6(2)
C4 C5 C7 O4 126.30(17)
C9 C5 C7 O3 76.4(2)
C9 C5 C7 O4 -107.67(18)
C6 C5 C9 O1 34.53(15)
C6 C5 C9 C10 -80.65(18)
C6 C5 C9 C14 149.93(15)
C4 C5 C9 O1 -78.98(16)
C4 C5 C9 C10 165.84(15)
C4 C5 C9 C14 36.4(2)
C7 C5 C9 O1 158.42(14)
C7 C5 C9 C10 43.2(2)
C7 C5 C9 C14 -86.2(2)
C5 C6 C1 O1 39.91(16)
C5 C6 C1 C2 -76.76(17)
C5 C6 C1 C8 157.05(15)
O1 C1 C2 C3 -51.7(2)
C6 C1 C2 C3 61.1(2)
C8 C1 C2 C3 -172.25(16)
O1 C1 C8 O2 -68.34(18)
C6 C1 C8 O2 177.33(15)
C2 C1 C8 O2 52.9(2)
C1 C2 C3 C4 -40.2(2)
C2 C3 C4 C5 39.7(2)
O1 C9 C10 C11 168.11(15)
O1 C9 C10 C15 -61.3(2)
C5 C9 C10 C11 -79.6(2)
C5 C9 C10 C15 51.1(2)
C14 C9 C10 C11 53.0(2)
C14 C9 C10 C15 -176.40(16)
O1 C9 C14 C13 -165.83(14)
O1 C9 C14 C16 -39.1(2)
C5 C9 C14 C13 82.73(19)
C5 C9 C14 C16 -150.54(16)
C10 C9 C14 C13 -51.7(2)
C10 C9 C14 C16 75.1(2)
C9 C10 C11 C12 -56.9(2)
C15 C10 C11 C12 168.41(17)
C10 C11 C12 C13 56.3(2)
C11 C12 C13 C14 -56.9(2)
C12 C13 C14 C9 56.1(2)
C12 C13 C14 C16 -71.4(2)
